data_2212474
loop_
_publ_author_name
'Ellis, Carol A.'
'Ng, Seik Weng'
'Tiekink, Edward R. T.'
'Wardell, James L.'

_publ_section_title
;\m-1,4-Diazabicyclo[2.2.2]octane-\k^2^<i>N</i>:<i>N</i>'-bis[bis(<i>O</i>,<i>O</i>'-dicyclohexyl
 dithiophosphato-\k^2^<i>S</i>,<i>S</i>')cadmium(II)]
;
_journal_coeditor_code BT2246
_journal_issue 3
_journal_name_full 'Acta Crystallographica Section E'
_journal_page_first m806
_journal_page_last m807
_journal_paper_doi 10.1107/S1600536807007155
_journal_volume 63
_journal_year 2007
_chemical_formula_iupac '[Cd2 (C12 H22 O2 P S2)4 (C6 H12 N2)]'
_chemical_formula_moiety 'C54 H100 Cd2 N2 O8 P4 S8'
_chemical_formula_sum 'C54 H100 Cd2 N2 O8 P4 S8'
_chemical_formula_weight 1510.52
_chemical_name_systematic
;
\m-1,4-Diazabicyclo[2.2.2]octane-\k^2^N:N'-bis[bis(O,O'-dicyclohexyl
dithiophosphato-\k^2^S,S')cadmium(II)]
;
_space_group_IT_number 15
_symmetry_cell_setting monoclinic
_symmetry_space_group_name_Hall '-C 2yc'
_symmetry_space_group_name_H-M 'C 1 2/c 1'
_atom_sites_solution_hydrogens geom
_atom_sites_solution_primary direct
_atom_sites_solution_secondary difmap
_audit_creation_method SHELXL-97
_cell_angle_alpha 90
_cell_angle_beta 116.951(3)
_cell_angle_gamma 90
_cell_formula_units_Z 4
_cell_length_a 23.1399(12)
_cell_length_b 20.5858(12)
_cell_length_c 16.0730(6)
_cell_measurement_reflns_used 7655
_cell_measurement_temperature 123(2)
_cell_measurement_theta_max 27.5
_cell_measurement_theta_min 1.0
_cell_volume 6824.9(6)
_computing_cell_refinement 'DENZO (Otwinowski & Minor, 1997) and COLLECT'
_computing_data_collection 'COLLECT (Hooft, 1998)'
_computing_data_reduction 'DENZO and COLLECT'
_computing_molecular_graphics 'X-SEED (Barbour, 2001)'
_computing_publication_material SHELXL97
_computing_structure_refinement 'SHELXL97 (Sheldrick, 1997)'
_computing_structure_solution 'PATTY in DIRDIF92 (Beurskens <i>et al.</i>,  1992)'
_diffrn_ambient_temperature 120(2)
_diffrn_detector_area_resol_mean 9.091
_diffrn_measured_fraction_theta_full 1.00
_diffrn_measured_fraction_theta_max 1.00
_diffrn_measurement_device_type 'Bruker--Nonius 95mm CCD camera on \k-goniostat'
_diffrn_measurement_method '\f and \w'
_diffrn_radiation_monochromator graphite
_diffrn_radiation_source 'Bruker-Nonius FR591 rotating-anode'
_diffrn_radiation_type MoK\a
_diffrn_radiation_wavelength 0.71069
_diffrn_reflns_av_R_equivalents 0.095
_diffrn_reflns_av_sigmaI/netI 0.081
_diffrn_reflns_limit_h_max 27
_diffrn_reflns_limit_h_min -27
_diffrn_reflns_limit_k_max 23
_diffrn_reflns_limit_k_min -24
_diffrn_reflns_limit_l_max 19
_diffrn_reflns_limit_l_min -19
_diffrn_reflns_number 30800
_diffrn_reflns_theta_full 25.0
_diffrn_reflns_theta_max 25.0
_diffrn_reflns_theta_min 1.4
_diffrn_standards_decay_% 0
_diffrn_standards_number 0
_exptl_absorpt_coefficient_mu 1.010
_exptl_absorpt_correction_T_max 1
_exptl_absorpt_correction_T_min 0.730
_exptl_absorpt_correction_type multi-scan
_exptl_absorpt_process_details '(SADABS; Sheldrick, 2003)'
_exptl_crystal_colour colourless
_exptl_crystal_density_diffrn 1.470
_exptl_crystal_density_method 'not measured'
_exptl_crystal_description needle
_exptl_crystal_F_000 3144
_exptl_crystal_size_max 0.50
_exptl_crystal_size_mid 0.10
_exptl_crystal_size_min 0.07
_refine_diff_density_max 1.21
_refine_diff_density_min -1.25
_refine_ls_extinction_method none
_refine_ls_goodness_of_fit_ref 1.08
_refine_ls_hydrogen_treatment constr
_refine_ls_matrix_type full
_refine_ls_number_parameters 416
_refine_ls_number_reflns 6023
_refine_ls_number_restraints 273
_refine_ls_restrained_S_all 1.17
_refine_ls_R_factor_all 0.128
_refine_ls_R_factor_gt 0.065
_refine_ls_shift/su_max 0.001
_refine_ls_shift/su_mean 0.000
_refine_ls_structure_factor_coef Fsqd
_refine_ls_weighting_details 'calc w=1/[\s^2^(Fo^2^)+(0.1455P)^2^+7.331P] where P=(Fo^2^+2Fc^2^)/3'
_refine_ls_weighting_scheme calc
_refine_ls_wR_factor_gt 0.180
_refine_ls_wR_factor_ref 0.244
_reflns_number_gt 3618
_reflns_number_total 6023
_reflns_threshold_expression I>2\s(I)
_cod_data_source_file bt2246.cif
_cod_data_source_block I
_cod_original_sg_symbol_H-M 'C 2/c'
_cod_database_code 2212474
_cod_database_fobs_code 2212474

loop_
_symmetry_equiv_pos_as_xyz
'x, y, z'
'-x, y, -z+1/2'
'x+1/2, y+1/2, z'
'-x+1/2, y+1/2, -z+1/2'
'-x, -y, -z'
'x, -y, z-1/2'
'-x+1/2, -y+1/2, -z'
'x+1/2, -y+1/2, z-1/2'

loop_
_atom_site_type_symbol
_atom_site_label
_atom_site_fract_x
_atom_site_fract_y
_atom_site_fract_z
_atom_site_U_iso_or_equiv
_atom_site_adp_type
_atom_site_calc_flag
_atom_site_refinement_flags
_atom_site_occupancy
_atom_site_disorder_assembly
_atom_site_disorder_group
Cd Cd1 0.40925(4) 0.62514(3) 0.54530(5) 0.0449(3) Uani d . 1 B .
S S1 0.36134(14) 0.70473(14) 0.41105(18) 0.0585(7) Uani d . 1 . .
S S2 0.50553(12) 0.71778(13) 0.59674(19) 0.0540(7) Uani d . 1 . .
S S3 0.41221(12) 0.61255(13) 0.70318(16) 0.0501(7) Uani d . 1 . .
S S4 0.29845(13) 0.55013(13) 0.50894(16) 0.0517(7) Uani d . 1 . .
P P1 0.43363(13) 0.76372(13) 0.49274(19) 0.0508(7) Uani d . 1 . .
P P2 0.34330(11) 0.54571(12) 0.64647(16) 0.0402(6) Uani d . 1 . .
O O1 0.4079(3) 0.8226(3) 0.5296(5) 0.0550(18) Uani d . 1 . .
O O2 0.4545(4) 0.7992(4) 0.4223(5) 0.065(2) Uani d . 1 A .
O O3 0.2951(3) 0.5494(3) 0.6929(4) 0.0508(17) Uani d . 1 . .
O O4 0.3760(3) 0.4776(3) 0.6854(4) 0.0499(17) Uani d . 1 . .
N N1 0.4680(4) 0.5451(3) 0.5156(4) 0.0421(19) Uani d D 1 . .
C C1 0.3999(4) 0.8193(4) 0.6133(6) 0.050(2) Uani d DU 1 . .
H H1 0.4343 0.7908 0.6601 0.060 Uiso calc R 1 . .
C C2 0.4054(5) 0.8865(4) 0.6535(7) 0.065(3) Uani d DU 1 . .
H H2A 0.4476 0.9053 0.6642 0.078 Uiso calc R 1 . .
H H2B 0.3709 0.9141 0.6066 0.078 Uiso calc R 1 . .
C C3 0.4002(5) 0.8900(6) 0.7426(7) 0.077(4) Uani d DU 1 . .
H H3A 0.4059 0.9354 0.7652 0.093 Uiso calc R 1 . .
H H3B 0.4344 0.8631 0.7909 0.093 Uiso calc R 1 . .
C C4 0.3328(5) 0.8649(5) 0.7242(8) 0.072(3) Uani d DU 1 . .
H H4A 0.3288 0.8629 0.7829 0.087 Uiso calc R 1 . .
H H4B 0.2982 0.8935 0.6794 0.087 Uiso calc R 1 . .
C C5 0.3284(5) 0.7993(5) 0.6846(7) 0.070(3) Uani d DU 1 . .
H H5A 0.2869 0.7798 0.6757 0.084 Uiso calc R 1 . .
H H5B 0.3637 0.7726 0.7317 0.084 Uiso calc R 1 . .
C C6 0.3323(4) 0.7930(4) 0.5939(6) 0.053(3) Uani d DU 1 . .
H H6A 0.2976 0.8188 0.5444 0.064 Uiso calc R 1 . .
H H6B 0.3276 0.7470 0.5739 0.064 Uiso calc R 1 . .
C C7 0.5046(5) 0.8451(5) 0.4505(9) 0.092(4) Uani d DU 1 . .
H H7A 0.5224 0.8431 0.5199 0.110 Uiso calc PR 0.623(14) A 1
H H7B 0.4877 0.8829 0.4719 0.110 Uiso calc PR 0.377(14) A 2
C C8 0.4890(6) 0.9157(6) 0.4329(15) 0.087(7) Uani d PDU 0.623(14) A 1
H H8A 0.4613 0.9285 0.4625 0.104 Uiso calc PR 0.623(14) A 1
H H8B 0.4636 0.9227 0.3649 0.104 Uiso calc PR 0.623(14) A 1
C C9 0.5485(8) 0.9597(6) 0.4699(14) 0.096(8) Uani d PDU 0.623(14) A 1
H H9A 0.5702 0.9588 0.5390 0.115 Uiso calc PR 0.623(14) A 1
H H9B 0.5351 1.0049 0.4495 0.115 Uiso calc PR 0.623(14) A 1
C C8' 0.4968(10) 0.8667(11) 0.3531(9) 0.079(10) Uani d PDU 0.377(14) A 2
H H8'1 0.5204 0.8364 0.3314 0.095 Uiso calc PR 0.377(14) A 2
H H8'2 0.4504 0.8663 0.3070 0.095 Uiso calc PR 0.377(14) A 2
C C9' 0.5245(9) 0.9359(10) 0.3620(13) 0.101(13) Uani d PDU 0.377(14) A 2
H H9'1 0.5201 0.9505 0.3007 0.121 Uiso calc PR 0.377(14) A 2
H H9'2 0.4999 0.9663 0.3818 0.121 Uiso calc PR 0.377(14) A 2
C C10 0.5958(6) 0.9365(5) 0.4335(9) 0.095(4) Uani d DU 1 . .
H H10A 0.6331 0.9665 0.4539 0.114 Uiso calc PR 0.623(14) A 1
H H10B 0.5738 0.9350 0.3644 0.114 Uiso calc PR 0.623(14) A 1
H H10C 0.6134 0.9810 0.4390 0.114 Uiso calc PR 0.377(14) A 2
H H10D 0.6206 0.9074 0.4125 0.114 Uiso calc PR 0.377(14) A 2
C C11 0.6191(6) 0.8676(7) 0.4741(14) 0.093(7) Uani d PDU 0.623(14) A 1
H H11A 0.6517 0.8517 0.4550 0.111 Uiso calc PR 0.623(14) A 1
H H11B 0.6396 0.8692 0.5431 0.111 Uiso calc PR 0.623(14) A 1
C C12 0.5613(7) 0.8215(5) 0.4380(15) 0.089(7) Uani d PDU 0.623(14) A 1
H H12A 0.5469 0.8137 0.3708 0.107 Uiso calc PR 0.623(14) A 1
H H12B 0.5756 0.7794 0.4706 0.107 Uiso calc PR 0.623(14) A 1
C C11' 0.6033(10) 0.9138(12) 0.5291(9) 0.087(11) Uani d PDU 0.377(14) A 2
H H11C 0.5788 0.9429 0.5506 0.105 Uiso calc PR 0.377(14) A 2
H H11D 0.6496 0.9150 0.5756 0.105 Uiso calc PR 0.377(14) A 2
C C12' 0.5770(9) 0.8435(11) 0.5191(15) 0.133(18) Uani d PDU 0.377(14) A 2
H H12C 0.6004 0.8145 0.4953 0.159 Uiso calc PR 0.377(14) A 2
H H12D 0.5834 0.8269 0.5805 0.159 Uiso calc PR 0.377(14) A 2
C C13 0.3492(5) 0.4155(4) 0.6406(7) 0.065(3) Uani d DU 1 . .
H H13 0.3305 0.4197 0.5713 0.078 Uiso calc R 1 . .
C C14 0.2985(6) 0.3892(5) 0.6677(10) 0.097(5) Uani d DU 1 . .
H H14A 0.2613 0.4196 0.6468 0.117 Uiso calc R 1 . .
H H14B 0.3175 0.3850 0.7364 0.117 Uiso calc R 1 . .
C C15 0.2749(6) 0.3221(6) 0.6215(13) 0.146(7) Uani d DU 1 . .
H H15A 0.2436 0.3038 0.6414 0.175 Uiso calc R 1 . .
H H15B 0.2525 0.3272 0.5528 0.175 Uiso calc R 1 . .
C C16 0.3309(8) 0.2761(5) 0.6481(11) 0.125(6) Uani d DU 1 . .
H H16A 0.3150 0.2353 0.6122 0.150 Uiso calc R 1 . .
H H16B 0.3483 0.2653 0.7151 0.150 Uiso calc R 1 . .
C C17 0.3854(7) 0.3031(6) 0.6304(12) 0.151(7) Uani d DU 1 . .
H H17A 0.3701 0.3080 0.5624 0.181 Uiso calc R 1 . .
H H17B 0.4222 0.2722 0.6544 0.181 Uiso calc R 1 . .
C C18 0.4085(5) 0.3693(6) 0.6783(11) 0.110(5) Uani d DU 1 . .
H H18A 0.4428 0.3870 0.6642 0.132 Uiso calc R 1 . .
H H18B 0.4263 0.3646 0.7468 0.132 Uiso calc R 1 . .
C C19 0.2541(5) 0.6112(6) 0.6816(6) 0.074(4) Uani d DU 1 . .
H H19 0.2528 0.6389 0.6297 0.089 Uiso calc R 1 . .
C C20 0.2806(5) 0.6495(5) 0.7721(7) 0.074(3) Uani d DU 1 . .
H H20A 0.3264 0.6606 0.7909 0.088 Uiso calc R 1 . .
H H20B 0.2561 0.6906 0.7613 0.088 Uiso calc R 1 . .
C C21 0.2767(7) 0.6133(7) 0.8507(7) 0.123(6) Uani d DU 1 . .
H H21A 0.2891 0.6426 0.9050 0.148 Uiso calc R 1 . .
H H21B 0.3074 0.5764 0.8700 0.148 Uiso calc R 1 . .
C C22 0.2082(6) 0.5882(7) 0.8201(8) 0.108(5) Uani d DU 1 . .
H H22A 0.2065 0.5639 0.8722 0.130 Uiso calc R 1 . .
H H22B 0.1780 0.6254 0.8046 0.130 Uiso calc R 1 . .
C C23 0.1868(6) 0.5439(6) 0.7356(9) 0.103(5) Uani d DU 1 . .
H H23A 0.1422 0.5283 0.7170 0.123 Uiso calc R 1 . .
H H23B 0.2158 0.5057 0.7516 0.123 Uiso calc R 1 . .
C C24 0.1889(5) 0.5806(7) 0.6545(7) 0.101(5) Uani d DU 1 . .
H H24A 0.1788 0.5502 0.6020 0.121 Uiso calc R 1 . .
H H24B 0.1552 0.6149 0.6328 0.121 Uiso calc R 1 . .
C C25 0.4381(9) 0.5250(10) 0.4200(8) 0.051(5) Uani d PDU 0.50 B -1
H H25A 0.4342 0.5629 0.3799 0.061 Uiso calc PR 0.50 B -1
H H25B 0.3938 0.5089 0.4030 0.061 Uiso calc PR 0.50 B -1
C C26 0.4757(9) 0.4725(11) 0.4014(10) 0.065(6) Uani d PDU 0.50 . -1
H H26A 0.4478 0.4338 0.3759 0.078 Uiso calc PR 0.50 . -1
H H26B 0.4889 0.4878 0.3540 0.078 Uiso calc PR 0.50 . -1
C C25' 0.4839(9) 0.4923(7) 0.5832(10) 0.039(4) Uani d PDU 0.50 B -2
H H25C 0.4435 0.4748 0.5812 0.046 Uiso calc PR 0.50 B -2
H H25D 0.5109 0.5094 0.6467 0.046 Uiso calc PR 0.50 B -2
C C26' 0.5200(12) 0.4381(9) 0.5633(13) 0.062(6) Uani d PDU 0.50 . -2
H H26C 0.5618 0.4303 0.6192 0.075 Uiso calc PR 0.50 . -2
H H26D 0.4941 0.3977 0.5493 0.075 Uiso calc PR 0.50 . -2
C C25" 0.5354(6) 0.5683(8) 0.5416(14) 0.054(5) Uani d PDU 0.50 B -3
H H25E 0.5563 0.5836 0.6071 0.065 Uiso calc PR 0.50 B -3
H H25F 0.5341 0.6049 0.5008 0.065 Uiso calc PR 0.50 B -3
C C26" 0.5736(8) 0.5120(8) 0.5299(19) 0.081(7) Uani d PDU 0.50 . -3
H H26E 0.5949 0.5265 0.4918 0.098 Uiso calc PR 0.50 . -3
H H26F 0.6079 0.4991 0.5920 0.098 Uiso calc PR 0.50 . -3

loop_
_atom_site_aniso_label
_atom_site_aniso_U_11
_atom_site_aniso_U_22
_atom_site_aniso_U_33
_atom_site_aniso_U_12
_atom_site_aniso_U_13
_atom_site_aniso_U_23
Cd1 0.0605(5) 0.0340(4) 0.0584(5) 0.0081(3) 0.0430(4) 0.0054(3)
S1 0.0575(18) 0.0574(18) 0.0528(15) 0.0076(14) 0.0183(13) 0.0105(13)
S2 0.0385(15) 0.0495(17) 0.0689(16) 0.0023(12) 0.0198(13) 0.0152(13)
S3 0.0448(15) 0.0660(18) 0.0421(13) -0.0084(13) 0.0219(11) -0.0092(12)
S4 0.0511(16) 0.0559(17) 0.0382(12) -0.0092(13) 0.0117(11) 0.0003(11)
P1 0.0487(17) 0.0437(16) 0.0618(16) 0.0046(13) 0.0267(14) 0.0185(13)
P2 0.0378(14) 0.0440(15) 0.0447(13) 0.0046(11) 0.0238(11) 0.0055(11)
O1 0.067(5) 0.038(4) 0.068(4) 0.003(3) 0.037(4) 0.017(3)
O2 0.078(5) 0.057(5) 0.068(5) 0.001(4) 0.041(4) 0.019(4)
O3 0.049(4) 0.055(4) 0.061(4) 0.017(3) 0.036(3) 0.021(3)
O4 0.052(4) 0.049(4) 0.055(4) 0.009(3) 0.029(3) 0.007(3)
N1 0.063(5) 0.034(4) 0.050(4) 0.008(4) 0.043(4) 0.006(3)
C1 0.046(5) 0.034(5) 0.066(6) 0.000(4) 0.022(4) 0.006(4)
C2 0.055(6) 0.055(6) 0.074(6) -0.002(5) 0.020(5) -0.001(5)
C3 0.073(7) 0.075(7) 0.082(7) 0.005(6) 0.034(6) -0.012(6)
C4 0.068(7) 0.076(7) 0.078(6) 0.013(6) 0.038(5) 0.000(5)
C5 0.052(6) 0.076(7) 0.090(7) 0.005(5) 0.039(5) 0.014(6)
C6 0.049(6) 0.045(6) 0.071(6) 0.005(4) 0.031(5) 0.006(5)
C7 0.078(7) 0.109(9) 0.103(8) -0.015(7) 0.055(6) 0.028(7)
C8 0.077(10) 0.087(11) 0.102(11) 0.000(8) 0.047(8) 0.003(8)
C9 0.082(11) 0.106(12) 0.104(11) -0.018(9) 0.046(8) -0.005(9)
C8' 0.078(13) 0.091(14) 0.077(13) -0.018(9) 0.042(10) 0.019(9)
C9' 0.111(16) 0.102(16) 0.094(15) 0.013(10) 0.049(11) 0.002(10)
C10 0.103(9) 0.087(8) 0.110(8) -0.011(7) 0.061(7) 0.002(7)
C11 0.093(11) 0.101(12) 0.096(11) -0.006(8) 0.053(8) 0.004(8)
C12 0.083(10) 0.088(11) 0.100(11) 0.002(8) 0.046(8) 0.000(8)
C11' 0.094(15) 0.083(15) 0.091(14) -0.012(10) 0.047(10) -0.001(10)
C12' 0.13(2) 0.13(2) 0.13(2) -0.014(11) 0.061(12) 0.011(11)
C13 0.096(8) 0.055(6) 0.051(5) -0.005(6) 0.039(5) 0.001(5)
C14 0.106(9) 0.089(8) 0.115(8) -0.027(7) 0.065(7) -0.017(7)
C15 0.141(11) 0.133(11) 0.159(11) -0.027(9) 0.064(8) -0.020(9)
C16 0.167(11) 0.098(9) 0.111(9) -0.001(8) 0.063(8) -0.009(7)
C17 0.187(12) 0.124(11) 0.142(10) 0.017(9) 0.077(9) -0.018(8)
C18 0.124(10) 0.096(9) 0.113(9) 0.019(7) 0.057(7) -0.006(7)
C19 0.060(6) 0.113(8) 0.070(6) 0.019(6) 0.049(5) 0.040(6)
C20 0.070(7) 0.058(6) 0.095(7) 0.005(5) 0.040(6) -0.006(6)
C21 0.143(10) 0.125(10) 0.114(9) 0.031(8) 0.069(8) -0.011(7)
C22 0.111(9) 0.133(10) 0.107(8) 0.028(8) 0.071(7) 0.025(7)
C23 0.082(8) 0.088(8) 0.159(10) -0.008(6) 0.073(7) 0.024(7)
C24 0.084(8) 0.119(9) 0.088(7) 0.011(7) 0.029(6) -0.015(7)
C25 0.056(9) 0.050(9) 0.035(7) 0.014(8) 0.011(7) -0.008(7)
C26 0.075(10) 0.063(10) 0.043(8) 0.008(9) 0.015(7) -0.004(8)
C25' 0.039(8) 0.041(8) 0.039(7) 0.022(7) 0.020(6) -0.001(6)
C26' 0.072(10) 0.070(10) 0.060(9) 0.018(8) 0.043(8) 0.006(8)
C25" 0.052(9) 0.054(9) 0.059(9) 0.010(7) 0.028(7) -0.014(7)
C26" 0.071(11) 0.085(12) 0.097(11) 0.003(9) 0.047(9) -0.020(9)

loop_
_atom_type_symbol
_atom_type_description
_atom_type_scat_dispersion_real
_atom_type_scat_dispersion_imag
_atom_type_scat_source
C C 0.0033 0.0016 'International Tables Vol C Tables 4.2.6.8 and 6.1.1.4'
H H 0.0000 0.0000 'International Tables Vol C Tables 4.2.6.8 and 6.1.1.4'
N N 0.0061 0.0033 'International Tables Vol C Tables 4.2.6.8 and 6.1.1.4'
O O 0.0106 0.0060 'International Tables Vol C Tables 4.2.6.8 and 6.1.1.4'
P P 0.1023 0.0942 'International Tables Vol C Tables 4.2.6.8 and 6.1.1.4'
S S 0.1246 0.1234 'International Tables Vol C Tables 4.2.6.8 and 6.1.1.4'
Cd Cd -0.8075 1.2024 'International Tables Vol C Tables 4.2.6.8 and 6.1.1.4'

loop_
_geom_angle_atom_site_label_1
_geom_angle_atom_site_label_2
_geom_angle_atom_site_label_3
_geom_angle_site_symmetry_1
_geom_angle_site_symmetry_3
_geom_angle
_geom_angle_publ_flag
N1 Cd1 S1 . . 110.83(16) yes
N1 Cd1 S2 . . 94.81(19) yes
N1 Cd1 S3 . . 112.54(16) yes
N1 Cd1 S4 . . 97.53(19) yes
S1 Cd1 S2 . . 77.89(9) yes
S1 Cd1 S3 . . 136.60(10) yes
S1 Cd1 S4 . . 99.91(9) yes
S2 Cd1 S3 . . 96.87(9) yes
S2 Cd1 S4 . . 167.41(9) yes
S3 Cd1 S4 . . 76.08(8) yes
P1 S1 Cd1 . . 85.45(12) ?
P1 S2 Cd1 . . 79.76(12) ?
P2 S3 Cd1 . . 87.67(11) ?
P2 S4 Cd1 . . 79.96(11) ?
O1 P1 O2 . . 101.7(4) ?
O1 P1 S2 . . 111.4(3) ?
O2 P1 S2 . . 114.1(3) ?
O1 P1 S1 . . 111.5(3) ?
O2 P1 S1 . . 104.1(3) ?
S2 P1 S1 . . 113.32(17) ?
O4 P2 O3 . . 99.6(3) ?
O4 P2 S4 . . 113.5(3) ?
O3 P2 S4 . . 113.3(3) ?
O4 P2 S3 . . 107.0(3) ?
O3 P2 S3 . . 109.7(3) ?
S4 P2 S3 . . 112.79(15) ?
C1 O1 P1 . . 123.0(6) ?
C7 O2 P1 . . 123.5(7) ?
C19 O3 P2 . . 120.3(5) ?
C13 O4 P2 . . 124.1(6) ?
C26 N1 C25 5_666 . 136.3(7) ?
C26 N1 C26' 5_666 5_666 114.9(14) ?
C25 N1 C26' . 5_666 47.5(13) ?
C26 N1 C25' 5_666 . 45.5(12) ?
C25 N1 C25' . . 114.7(12) ?
C26' N1 C25' 5_666 . 137.7(7) ?
C26 N1 C26" 5_666 5_666 111.8(15) ?
C25 N1 C26" . 5_666 49.6(13) ?
C26' N1 C26" 5_666 5_666 95.5(15) ?
C25' N1 C26" . 5_666 70.4(14) ?
C26 N1 C25" 5_666 . 55.0(13) ?
C25 N1 C25" . . 109.0(13) ?
C26' N1 C25" 5_666 . 65.2(13) ?
C25' N1 C25" . . 98.6(12) ?
C26" N1 C25" 5_666 . 138.5(8) ?
C26 N1 Cd1 5_666 . 111.1(8) ?
C25 N1 Cd1 . . 112.6(8) ?
C26' N1 Cd1 5_666 . 111.8(7) ?
C25' N1 Cd1 . . 110.5(6) ?
C26" N1 Cd1 5_666 . 110.8(8) ?
C25" N1 Cd1 . . 110.5(7) ?
O1 C1 C2 . . 109.6(7) ?
O1 C1 C6 . . 112.0(7) ?
C2 C1 C6 . . 106.8(6) ?
O1 C1 H1 . . 109.5 ?
C2 C1 H1 . . 109.5 ?
C6 C1 H1 . . 109.5 ?
C3 C2 C1 . . 115.3(7) ?
C3 C2 H2A . . 108.4 ?
C1 C2 H2A . . 108.4 ?
C3 C2 H2B . . 108.4 ?
C1 C2 H2B . . 108.4 ?
H2A C2 H2B . . 107.5 ?
C2 C3 C4 . . 108.3(7) ?
C2 C3 H3A . . 110.0 ?
C4 C3 H3A . . 110.0 ?
C2 C3 H3B . . 110.0 ?
C4 C3 H3B . . 110.0 ?
H3A C3 H3B . . 108.4 ?
C5 C4 C3 . . 104.8(7) ?
C5 C4 H4A . . 110.8 ?
C3 C4 H4A . . 110.8 ?
C5 C4 H4B . . 110.8 ?
C3 C4 H4B . . 110.8 ?
H4A C4 H4B . . 108.9 ?
C4 C5 C6 . . 118.2(7) ?
C4 C5 H5A . . 107.8 ?
C6 C5 H5A . . 107.8 ?
C4 C5 H5B . . 107.8 ?
C6 C5 H5B . . 107.8 ?
H5A C5 H5B . . 107.1 ?
C5 C6 C1 . . 105.8(6) ?
C5 C6 H6A . . 110.6 ?
C1 C6 H6A . . 110.6 ?
C5 C6 H6B . . 110.6 ?
C1 C6 H6B . . 110.6 ?
H6A C6 H6B . . 108.7 ?
O2 C7 C8 . . 120.1(10) ?
O2 C7 C12 . . 112.6(10) ?
C8 C7 C12 . . 116.3(7) ?
O2 C7 C12' . . 133.7(10) ?
C8 C7 C12' . . 104.4(10) ?
C12 C7 C12' . . 49.5(13) ?
O2 C7 C8' . . 99.5(9) ?
C8 C7 C8' . . 68.0(13) ?
C12 C7 C8' . . 70.6(13) ?
C12' C7 C8' . . 108.7(9) ?
O2 C7 H7A . . 101.1 ?
C8 C7 H7A . . 101.1 ?
C12 C7 H7A . . 101.1 ?
C12' C7 H7A . . 55.5 ?
C8' C7 H7A . . 159.3 ?
O2 C7 H7B . . 103.9 ?
C12 C7 H7B . . 143.5 ?
C12' C7 H7B . . 103.9 ?
C8' C7 H7B . . 103.9 ?
H7A C7 H7B . . 71.0 ?
C7 C8 C9 . . 113.9(8) ?
C7 C8 H8A . . 108.8 ?
C9 C8 H8A . . 108.8 ?
C7 C8 H8B . . 108.8 ?
C9 C8 H8B . . 108.8 ?
H8A C8 H8B . . 107.7 ?
C8 C9 C10 . . 110.0(8) ?
C8 C9 H9A . . 109.7 ?
C10 C9 H9A . . 109.7 ?
C8 C9 H9B . . 109.7 ?
C10 C9 H9B . . 109.7 ?
H9A C9 H9B . . 108.2 ?
C9' C8' C7 . . 108.4(9) ?
C9' C8' H8'1 . . 110.0 ?
C7 C8' H8'1 . . 110.0 ?
C9' C8' H8'2 . . 110.0 ?
C7 C8' H8'2 . . 110.0 ?
H8'1 C8' H8'2 . . 108.4 ?
C10 C9' C8' . . 109.9(10) ?
C10 C9' H9'1 . . 109.7 ?
C8' C9' H9'1 . . 109.7 ?
C10 C9' H9'2 . . 109.7 ?
C8' C9' H9'2 . . 109.7 ?
H9'1 C9' H9'2 . . 108.2 ?
C9' C10 C9 . . 64.8(13) ?
C9' C10 C11' . . 110.2(9) ?
C9 C10 C11' . . 59.4(13) ?
C9' C10 C11 . . 111.1(9) ?
C9 C10 C11 . . 107.2(8) ?
C11' C10 C11 . . 56.0(13) ?
C9' C10 H10A . . 137.6 ?
C9 C10 H10A . . 110.3 ?
C11' C10 H10A . . 99.9 ?
C11 C10 H10A . . 110.3 ?
C9' C10 H10B . . 47.5 ?
C9 C10 H10B . . 110.3 ?
C11' C10 H10B . . 151.5 ?
C11 C10 H10B . . 110.3 ?
H10A C10 H10B . . 108.5 ?
C9' C10 H10C . . 109.6 ?
C9 C10 H10C . . 90.8 ?
C11' C10 H10C . . 109.6 ?
C11 C10 H10C . . 139.2 ?
H10B C10 H10C . . 96.4 ?
C9' C10 H10D . . 109.6 ?
C9 C10 H10D . . 160.8 ?
C11' C10 H10D . . 109.6 ?
C11 C10 H10D . . 56.3 ?
H10A C10 H10D . . 86.3 ?
H10B C10 H10D . . 71.4 ?
H10C C10 H10D . . 108.1 ?
C12 C11 C10 . . 109.3(8) ?
C12 C11 H11A . . 109.8 ?
C10 C11 H11A . . 109.8 ?
C12 C11 H11B . . 109.8 ?
C10 C11 H11B . . 109.8 ?
H11A C11 H11B . . 108.3 ?
C7 C12 C11 . . 114.8(8) ?
C7 C12 H12A . . 108.6 ?
C11 C12 H12A . . 108.6 ?
C7 C12 H12B . . 108.6 ?
C11 C12 H12B . . 108.6 ?
H12A C12 H12B . . 107.5 ?
C10 C11' C12' . . 108.6(9) ?
C10 C11' H11C . . 110.0 ?
C12' C11' H11C . . 110.0 ?
C10 C11' H11D . . 110.0 ?
C12' C11' H11D . . 110.0 ?
H11C C11' H11D . . 108.3 ?
C7 C12' C11' . . 107.7(10) ?
C7 C12' H12C . . 110.2 ?
C11' C12' H12C . . 110.2 ?
C7 C12' H12D . . 110.2 ?
C11' C12' H12D . . 110.2 ?
H12C C12' H12D . . 108.5 ?
O4 C13 C14 . . 112.3(8) ?
O4 C13 C18 . . 104.0(8) ?
C14 C13 C18 . . 109.3(7) ?
O4 C13 H13 . . 110.4 ?
C14 C13 H13 . . 110.4 ?
C18 C13 H13 . . 110.4 ?
C13 C14 C15 . . 109.2(7) ?
C13 C14 H14A . . 109.8 ?
C15 C14 H14A . . 109.8 ?
C13 C14 H14B . . 109.8 ?
C15 C14 H14B . . 109.8 ?
H14A C14 H14B . . 108.3 ?
C16 C15 C14 . . 110.9(8) ?
C16 C15 H15A . . 109.5 ?
C14 C15 H15A . . 109.5 ?
C16 C15 H15B . . 109.5 ?
C14 C15 H15B . . 109.5 ?
H15A C15 H15B . . 108.1 ?
C15 C16 C17 . . 113.5(8) ?
C15 C16 H16A . . 108.9 ?
C17 C16 H16A . . 108.9 ?
C15 C16 H16B . . 108.9 ?
C17 C16 H16B . . 108.9 ?
H16A C16 H16B . . 107.7 ?
C16 C17 C18 . . 111.2(8) ?
C16 C17 H17A . . 109.4 ?
C18 C17 H17A . . 109.4 ?
C16 C17 H17B . . 109.4 ?
C18 C17 H17B . . 109.4 ?
H17A C17 H17B . . 108.0 ?
C17 C18 C13 . . 107.7(8) ?
C17 C18 H18A . . 110.2 ?
C13 C18 H18A . . 110.2 ?
C17 C18 H18B . . 110.2 ?
C13 C18 H18B . . 110.2 ?
H18A C18 H18B . . 108.5 ?
C24 C19 C20 . . 114.2(7) ?
C24 C19 O3 . . 99.8(9) ?
C20 C19 O3 . . 110.7(8) ?
C24 C19 H19 . . 110.5 ?
C20 C19 H19 . . 110.5 ?
O3 C19 H19 . . 110.5 ?
C21 C20 C19 . . 113.4(7) ?
C21 C20 H20A . . 108.9 ?
C19 C20 H20A . . 108.9 ?
C21 C20 H20B . . 108.9 ?
C19 C20 H20B . . 108.9 ?
H20A C20 H20B . . 107.7 ?
C20 C21 C22 . . 110.3(8) ?
C20 C21 H21A . . 109.6 ?
C22 C21 H21A . . 109.6 ?
C20 C21 H21B . . 109.6 ?
C22 C21 H21B . . 109.6 ?
H21A C21 H21B . . 108.1 ?
C23 C22 C21 . . 111.2(8) ?
C23 C22 H22A . . 109.4 ?
C21 C22 H22A . . 109.4 ?
C23 C22 H22B . . 109.4 ?
C21 C22 H22B . . 109.4 ?
H22A C22 H22B . . 108.0 ?
C22 C23 C24 . . 110.1(7) ?
C22 C23 H23A . . 109.6 ?
C24 C23 H23A . . 109.6 ?
C22 C23 H23B . . 109.6 ?
C24 C23 H23B . . 109.6 ?
H23A C23 H23B . . 108.2 ?
C19 C24 C23 . . 112.0(7) ?
C19 C24 H24A . . 109.2 ?
C23 C24 H24A . . 109.2 ?
C19 C24 H24B . . 109.2 ?
C23 C24 H24B . . 109.2 ?
H24A C24 H24B . . 107.9 ?
N1 C25 C26 . . 112.4(12) ?
N1 C25 H25A . . 109.1 ?
C26 C25 H25A . . 109.1 ?
N1 C25 H25B . . 109.1 ?
C26 C25 H25B . . 109.1 ?
H25A C25 H25B . . 107.8 ?
N1 C26 C25 5_666 . 111.3(12) ?
N1 C26 H26A 5_666 . 109.4 ?
C25 C26 H26A . . 109.4 ?
N1 C26 H26B 5_666 . 109.4 ?
C25 C26 H26B . . 109.4 ?
H26A C26 H26B . . 108.0 ?
N1 C25' C26' . . 111.7(10) ?
N1 C25' H25C . . 109.3 ?
C26' C25' H25C . . 109.3 ?
N1 C25' H25D . . 109.3 ?
C26' C25' H25D . . 109.3 ?
H25C C25' H25D . . 107.9 ?
N1 C26' C25' 5_666 . 110.5(11) ?
N1 C26' H26C 5_666 . 109.5 ?
C25' C26' H26C . . 109.5 ?
N1 C26' H26D 5_666 . 109.5 ?
C25' C26' H26D . . 109.5 ?
H26C C26' H26D . . 108.1 ?
N1 C25" C26" . . 108.2(12) ?
N1 C25" H25E . . 110.0 ?
C26" C25" H25E . . 110.0 ?
N1 C25" H25F . . 110.0 ?
C26" C25" H25F . . 110.0 ?
H25E C25" H25F . . 108.4 ?
N1 C26" C25" 5_666 . 112.5(13) ?
N1 C26" H26E 5_666 . 109.1 ?
C25" C26" H26E . . 109.1 ?
N1 C26" H26F 5_666 . 109.1 ?
C25" C26" H26F . . 109.1 ?
H26E C26" H26F . . 107.8 ?

loop_
_geom_bond_atom_site_label_1
_geom_bond_atom_site_label_2
_geom_bond_site_symmetry_2
_geom_bond_distance
_geom_bond_publ_flag
Cd1 N1 . 2.318(7) yes
Cd1 S1 . 2.530(3) yes
Cd1 S2 . 2.760(3) yes
Cd1 S3 . 2.521(2) yes
Cd1 S4 . 2.818(3) yes
S1 P1 . 2.002(4) ?
S2 P1 . 1.984(4) ?
S3 P2 . 1.987(4) ?
S4 P2 . 1.973(3) ?
P1 O1 . 1.580(8) ?
P1 O2 . 1.594(7) ?
P2 O4 . 1.581(7) ?
P2 O3 . 1.601(6) ?
O1 C1 . 1.441(10) ?
O2 C7 . 1.404(12) ?
O3 C19 . 1.548(13) ?
O4 C13 . 1.460(11) ?
N1 C26 5_666 1.426(10) ?
N1 C25 . 1.431(10) ?
N1 C26' 5_666 1.459(10) ?
N1 C25' . 1.462(10) ?
N1 C26" 5_666 1.485(10) ?
N1 C25" . 1.499(10) ?
C1 C2 . 1.508(8) ?
C1 C6 . 1.548(8) ?
C1 H1 . 1.0000 ?
C2 C3 . 1.492(8) ?
C2 H2A . 0.9900 ?
C2 H2B . 0.9900 ?
C3 C4 . 1.539(9) ?
C3 H3A . 0.9900 ?
C3 H3B . 0.9900 ?
C4 C5 . 1.478(9) ?
C4 H4A . 0.9900 ?
C4 H4B . 0.9900 ?
C5 C6 . 1.504(8) ?
C5 H5A . 0.9900 ?
C5 H5B . 0.9900 ?
C6 H6A . 0.9900 ?
C6 H6B . 0.9900 ?
C7 C8 . 1.493(9) ?
C7 C12 . 1.493(9) ?
C7 C12' . 1.533(11) ?
C7 C8' . 1.556(10) ?
C7 H7A . 1.0000 ?
C7 H7B . 1.0000 ?
C8 C9 . 1.526(10) ?
C8 H8A . 0.9900 ?
C8 H8B . 0.9900 ?
C9 C10 . 1.532(10) ?
C9 H9A . 0.9900 ?
C9 H9B . 0.9900 ?
C8' C9' . 1.543(10) ?
C8' H8'1 . 0.9900 ?
C8' H8'2 . 0.9900 ?
C9' C10 . 1.523(10) ?
C9' H9'1 . 0.9900 ?
C9' H9'2 . 0.9900 ?
C10 C11' . 1.539(10) ?
C10 C11 . 1.553(10) ?
C10 H10A . 0.9900 ?
C10 H10B . 0.9900 ?
C10 H10C . 0.9900 ?
C10 H10D . 0.9900 ?
C11 C12 . 1.524(10) ?
C11 H11A . 0.9900 ?
C11 H11B . 0.9900 ?
C12 H12A . 0.9900 ?
C12 H12B . 0.9900 ?
C11' C12' . 1.549(11) ?
C11' H11C . 0.9900 ?
C11' H11D . 0.9900 ?
C12' H12C . 0.9900 ?
C12' H12D . 0.9900 ?
C13 C14 . 1.525(9) ?
C13 C18 . 1.549(9) ?
C13 H13 . 1.0000 ?
C14 C15 . 1.547(9) ?
C14 H14A . 0.9900 ?
C14 H14B . 0.9900 ?
C15 C16 . 1.502(9) ?
C15 H15A . 0.9900 ?
C15 H15B . 0.9900 ?
C16 C17 . 1.518(10) ?
C16 H16A . 0.9900 ?
C16 H16B . 0.9900 ?
C17 C18 . 1.538(9) ?
C17 H17A . 0.9900 ?
C17 H17B . 0.9900 ?
C18 H18A . 0.9900 ?
C18 H18B . 0.9900 ?
C19 C24 . 1.506(9) ?
C19 C20 . 1.518(9) ?
C19 H19 . 1.0000 ?
C20 C21 . 1.502(9) ?
C20 H20A . 0.9900 ?
C20 H20B . 0.9900 ?
C21 C22 . 1.522(9) ?
C21 H21A . 0.9900 ?
C21 H21B . 0.9900 ?
C22 C23 . 1.520(9) ?
C22 H22A . 0.9900 ?
C22 H22B . 0.9900 ?
C23 C24 . 1.526(9) ?
C23 H23A . 0.9900 ?
C23 H23B . 0.9900 ?
C24 H24A . 0.9900 ?
C24 H24B . 0.9900 ?
C25 C26 . 1.500(10) ?
C25 H25A . 0.9900 ?
C25 H25B . 0.9900 ?
C26 N1 5_666 1.426(10) ?
C26 H26A . 0.9900 ?
C26 H26B . 0.9900 ?
C25' C26' . 1.511(10) ?
C25' H25C . 0.9900 ?
C25' H25D . 0.9900 ?
C26' N1 5_666 1.459(10) ?
C26' H26C . 0.9900 ?
C26' H26D . 0.9900 ?
C25" C26" . 1.519(10) ?
C25" H25E . 0.9900 ?
C25" H25F . 0.9900 ?
C26" N1 5_666 1.485(10) ?
C26" H26E . 0.9900 ?
C26" H26F . 0.9900 ?

loop_
_geom_torsion_atom_site_label_1
_geom_torsion_atom_site_label_2
_geom_torsion_atom_site_label_3
_geom_torsion_atom_site_label_4
_geom_torsion_site_symmetry_1
_geom_torsion_site_symmetry_4
_geom_torsion
N1 Cd1 S1 P1 . . -102.5(2)
S3 Cd1 S1 P1 . . 75.32(17)
S2 Cd1 S1 P1 . . -11.87(12)
S4 Cd1 S1 P1 . . 155.50(12)
N1 Cd1 S2 P1 . . 122.44(19)
S3 Cd1 S2 P1 . . -124.14(13)
S1 Cd1 S2 P1 . . 12.14(12)
S4 Cd1 S2 P1 . . -69.0(4)
N1 Cd1 S3 P2 . . -80.8(2)
S1 Cd1 S3 P2 . . 101.45(16)
S2 Cd1 S3 P2 . . -178.93(11)
S4 Cd1 S3 P2 . . 11.68(11)
N1 Cd1 S4 P2 . . 99.50(19)
S3 Cd1 S4 P2 . . -11.94(11)
S1 Cd1 S4 P2 . . -147.72(12)
S2 Cd1 S4 P2 . . -69.0(4)
Cd1 S2 P1 O1 . . 110.3(3)
Cd1 S2 P1 O2 . . -135.4(3)
Cd1 S2 P1 S1 . . -16.44(16)
Cd1 S1 P1 O1 . . -108.9(3)
Cd1 S1 P1 O2 . . 142.3(3)
Cd1 S1 P1 S2 . . 17.74(17)
Cd1 S4 P2 O4 . . -105.8(3)
Cd1 S4 P2 O3 . . 141.5(3)
Cd1 S4 P2 S3 . . 16.04(15)
Cd1 S3 P2 O4 . . 107.8(3)
Cd1 S3 P2 O3 . . -145.1(3)
Cd1 S3 P2 S4 . . -17.73(16)
O2 P1 O1 C1 . . -162.4(7)
S2 P1 O1 C1 . . -40.5(7)
S1 P1 O1 C1 . . 87.2(7)
O1 P1 O2 C7 . . 64.4(9)
S2 P1 O2 C7 . . -55.6(9)
S1 P1 O2 C7 . . -179.6(8)
O4 P2 O3 C19 . . 175.5(6)
S4 P2 O3 C19 . . -63.6(7)
S3 P2 O3 C19 . . 63.4(7)
O3 P2 O4 C13 . . 86.3(7)
S4 P2 O4 C13 . . -34.4(7)
S3 P2 O4 C13 . . -159.5(6)
S3 Cd1 N1 C26 . 5_666 -35.4(13)
S1 Cd1 N1 C26 . 5_666 143.0(13)
S2 Cd1 N1 C26 . 5_666 64.1(13)
S4 Cd1 N1 C26 . 5_666 -113.4(13)
S3 Cd1 N1 C25 . . 143.3(12)
S1 Cd1 N1 C25 . . -38.4(12)
S2 Cd1 N1 C25 . . -117.2(12)
S4 Cd1 N1 C25 . . 65.3(12)
S3 Cd1 N1 C26' . 5_666 -165.2(12)
S1 Cd1 N1 C26' . 5_666 13.2(12)
S2 Cd1 N1 C26' . 5_666 -65.7(12)
S4 Cd1 N1 C26' . 5_666 116.8(12)
S3 Cd1 N1 C25' . . 13.5(10)
S1 Cd1 N1 C25' . . -168.1(9)
S2 Cd1 N1 C25' . . 113.0(9)
S4 Cd1 N1 C25' . . -64.5(9)
S3 Cd1 N1 C26" . 5_666 89.6(13)
S1 Cd1 N1 C26" . 5_666 -92.1(13)
S2 Cd1 N1 C26" . 5_666 -170.9(13)
S4 Cd1 N1 C26" . 5_666 11.6(13)
S3 Cd1 N1 C25" . . -94.5(10)
S1 Cd1 N1 C25" . . 83.8(10)
S2 Cd1 N1 C25" . . 4.9(10)
S4 Cd1 N1 C25" . . -172.5(9)
P1 O1 C1 C2 . . 153.9(7)
P1 O1 C1 C6 . . -87.8(9)
O1 C1 C2 C3 . . -178.0(8)
C6 C1 C2 C3 . . 60.5(11)
C1 C2 C3 C4 . . -61.8(12)
C2 C3 C4 C5 . . 55.6(12)
C3 C4 C5 C6 . . -61.6(12)
C4 C5 C6 C1 . . 61.8(11)
O1 C1 C6 C5 . . -174.0(7)
C2 C1 C6 C5 . . -54.0(9)
P1 O2 C7 C8 . . -104.2(13)
P1 O2 C7 C12 . . 112.9(12)
P1 O2 C7 C12' . . 58(2)
P1 O2 C7 C8' . . -174.2(12)
O2 C7 C8 C9 . . 178.4(12)
C12 C7 C8 C9 . . -40.1(19)
C12' C7 C8 C9 . . 11.5(18)
C8' C7 C8 C9 . . -93.2(14)
C7 C8 C9 C10 . . 52.5(18)
O2 C7 C8' C9' . . 155.1(14)
C8 C7 C8' C9' . . 36.4(13)
C12 C7 C8' C9' . . -94.1(13)
C12' C7 C8' C9' . . -62.0(17)
C7 C8' C9' C10 . . 59.2(18)
C8' C9' C10 C9 . . -98.7(14)
C8' C9' C10 C11' . . -59.3(18)
C8' C9' C10 C11 . . 1.0(19)
C8 C9 C10 C9' . . 42.1(12)
C8 C9 C10 C11' . . -94.0(12)
C8 C9 C10 C11 . . -63.7(14)
C9' C10 C11 C12 . . -6.4(18)
C9 C10 C11 C12 . . 62.6(14)
C11' C10 C11 C12 . . 94.2(13)
O2 C7 C12 C11 . . -175.8(13)
C8 C7 C12 C11 . . 40(2)
C12' C7 C12 C11 . . -46.8(12)
C8' C7 C12 C11 . . 91.8(14)
C10 C11 C12 C7 . . -51.1(18)
C9' C10 C11' C12' . . 60.7(17)
C9 C10 C11' C12' . . 102.6(13)
C11 C10 C11' C12' . . -41.8(12)
O2 C7 C12' C11' . . -171.7(14)
C8 C7 C12' C11' . . -7.5(18)
C12 C7 C12' C11' . . 105.0(14)
C8' C7 C12' C11' . . 63.8(17)
C10 C11' C12' C7 . . -62.7(18)
P2 O4 C13 C14 . . -84.2(9)
P2 O4 C13 C18 . . 157.7(7)
O4 C13 C14 C15 . . -177.3(10)
C18 C13 C14 C15 . . -62.4(12)
C13 C14 C15 C16 . . 56.4(15)
C14 C15 C16 C17 . . -52.5(17)
C15 C16 C17 C18 . . 54.1(17)
C16 C17 C18 C13 . . -57.7(15)
O4 C13 C18 C17 . . -177.0(9)
C14 C13 C18 C17 . . 62.9(12)
P2 O3 C19 C24 . . 132.8(6)
P2 O3 C19 C20 . . -106.5(7)
C24 C19 C20 C21 . . 47.9(14)
O3 C19 C20 C21 . . -63.8(11)
C19 C20 C21 C22 . . -51.8(14)
C20 C21 C22 C23 . . 58.2(14)
C21 C22 C23 C24 . . -59.3(14)
C20 C19 C24 C23 . . -48.4(14)
O3 C19 C24 C23 . . 69.7(11)
C22 C23 C24 C19 . . 53.7(14)
C26 N1 C25 C26 5_666 . -1(4)
C26' N1 C25 C26 5_666 . 81(2)
C25' N1 C25 C26 . . -52(2)
C26" N1 C25 C26 5_666 . -80(2)
C25" N1 C25 C26 . . 58(2)
Cd1 N1 C25 C26 . . -179.1(16)
N1 C25 C26 N1 . 5_666 1(3)
C26 N1 C25' C26' 5_666 . -82.3(19)
C25 N1 C25' C26' . . 49(2)
C26' N1 C25' C26' 5_666 . -4(4)
C26" N1 C25' C26' 5_666 . 72.1(18)
C25" N1 C25' C26' . . -66.5(18)
Cd1 N1 C25' C26' . . 177.8(14)
N1 C25' C26' N1 . 5_666 3(3)
C26 N1 C25" C26" 5_666 . 72.5(19)
C25 N1 C25" C26" . . -61(2)
C26' N1 C25" C26" 5_666 . -80.2(18)
C25' N1 C25" C26" . . 58.7(19)
C26" N1 C25" C26" 5_666 . -11(4)
Cd1 N1 C25" C26" . . 174.4(15)
N1 C25" C26" N1 . 5_666 8(3)
